data_2014235
loop_
_publ_author_name
'Daniel E. Lynch'

_publ_section_title
;
 2-Amino-2-thiazoline and its 1:1 organic salt with 2-naphthoxyacetic
 acid
;
_journal_issue 9
_journal_name_full 'Acta Crystallographica Section C'
_journal_page_first o677
_journal_page_last o679
_journal_paper_doi 10.1107/S0108270104015604
_journal_volume 60
_journal_year 2004
_chemical_formula_iupac 'C3 H7 N2 S 1+, C12 H9 O3 -'
_chemical_formula_moiety 'C3 H7 N2 S 1+, C12 H9 O3 -'
_chemical_formula_sum 'C15 H16 N2 O3 S'
_chemical_formula_weight 304.36
_chemical_name_systematic
;
2-Amino-2-thiazolium 2-naphthoxyacetate
;
_space_group_IT_number 14
_symmetry_cell_setting monoclinic
_symmetry_space_group_name_Hall '-P 2ybc'
_symmetry_space_group_name_H-M 'P 1 21/c 1'
_atom_sites_solution_hydrogens geom
_atom_sites_solution_primary direct
_atom_sites_solution_secondary difmap
_audit_creation_method SHELXL-97
_cell_angle_alpha 90.00
_cell_angle_beta 92.1992(9)
_cell_angle_gamma 90.00
_cell_formula_units_Z 4
_cell_length_a 8.3669(2)
_cell_length_b 6.37070(10)
_cell_length_c 26.3457(6)
_cell_measurement_reflns_used 4067
_cell_measurement_temperature 120(2)
_cell_measurement_theta_max 27.48
_cell_measurement_theta_min 2.91
_cell_volume 1403.27(5)
_computing_cell_refinement 'DENZO and COLLECT'
_computing_data_collection 'DENZO (Otwinowski & Minor, 1997) and COLLECT (Hooft, 1998)'
_computing_data_reduction 'DENZO, SCALEPACK (Otwinowski & Minor, 1997) and COLLECT'
_computing_molecular_graphics 'PLUTON94 (Spek, 1994) and PLATON97 (Spek, 1997)'
_computing_publication_material 'SHELXL97 (Sheldrick, 1997)'
_computing_structure_refinement 'SHELXL97 (Sheldrick, 1997)'
_computing_structure_solution 'SHELXS97 (Sheldrick, 1997)'
_diffrn_ambient_temperature 150(2)
_diffrn_detector_area_resol_mean 9.091
_diffrn_measured_fraction_theta_full 0.996
_diffrn_measured_fraction_theta_max 0.996
_diffrn_measurement_device_type 'Nonius KappaCCD area-detector'
_diffrn_measurement_method '\f and \w scans'
_diffrn_radiation_monochromator graphite
_diffrn_radiation_source 'Nonius FR591 rotating anode'
_diffrn_radiation_type MoK\a
_diffrn_radiation_wavelength 0.71073
_diffrn_reflns_av_R_equivalents 0.0913
_diffrn_reflns_av_sigmaI/netI 0.0617
_diffrn_reflns_limit_h_max 10
_diffrn_reflns_limit_h_min -10
_diffrn_reflns_limit_k_max 8
_diffrn_reflns_limit_k_min -7
_diffrn_reflns_limit_l_max 34
_diffrn_reflns_limit_l_min -34
_diffrn_reflns_number 15534
_diffrn_reflns_theta_full 27.41
_diffrn_reflns_theta_max 27.41
_diffrn_reflns_theta_min 3.10
_diffrn_standards_decay_% 0
_diffrn_standards_number 0
_exptl_absorpt_coefficient_mu 0.243
_exptl_absorpt_correction_T_max 0.990
_exptl_absorpt_correction_T_min 0.710
_exptl_absorpt_correction_type multi-scan
_exptl_absorpt_process_details '(SORTAV; Blessing, 1995)'
_exptl_crystal_colour Colourless
_exptl_crystal_density_diffrn 1.441
_exptl_crystal_density_method 'not measured'
_exptl_crystal_description Plate
_exptl_crystal_F_000 640
_exptl_crystal_size_max 0.32
_exptl_crystal_size_mid 0.10
_exptl_crystal_size_min 0.04
_refine_diff_density_max 0.250
_refine_diff_density_min -0.338
_refine_ls_extinction_method none
_refine_ls_goodness_of_fit_ref 1.020
_refine_ls_hydrogen_treatment mixed
_refine_ls_matrix_type full
_refine_ls_number_parameters 194
_refine_ls_number_reflns 3183
_refine_ls_number_restraints 0
_refine_ls_restrained_S_all 1.020
_refine_ls_R_factor_all 0.0608
_refine_ls_R_factor_gt 0.0458
_refine_ls_shift/su_max <0.001
_refine_ls_shift/su_mean <0.001
_refine_ls_structure_factor_coef Fsqd
_refine_ls_weighting_details 'w=1/[\s^2^(Fo^2^)+(0.0503P)^2^+0.8055P] where P=(Fo^2^+2Fc^2^)/3'
_refine_ls_weighting_scheme calc
_refine_ls_wR_factor_gt 0.1120
_refine_ls_wR_factor_ref 0.1210
_reflns_number_gt 2546
_reflns_number_total 3183
_reflns_threshold_expression I>2\s(I)
_cod_data_source_file sk1737.cif
_cod_data_source_block II
_cod_depositor_comments
;
The following automatic conversions were performed:
'_symmetry_cell_setting' value 'Monoclinic' changed to 'monoclinic'
according to '/home/saulius/struct/CIF-dictionaries/cif_core.dic'
dictionary named 'cif_core.dic' version 2.4.1 from 2010-06-29.

Automatic conversion script
Id: cif_fix_enum 1527 2010-12-29 10:47:43Z saulius 

The following automatic conversions were performed:

'_symmetry_cell_setting' value 'Monoclinic' changed to 'monoclinic'
according to /home/saulius/struct/CIF-dictionaries/cif_core.dic
dictionary named 'cif_core.dic' version 2.4.1 from
2010-06-29.

'_exptl_absorpt_correction_type' value 'Multi-scan'
changed to 'multi-scan' according to
/home/saulius/struct/CIF-dictionaries/cif_core.dic dictionary named
'cif_core.dic' version 2.4.1 from 2010-06-29.

Automatic conversion script
Id: cif_fix_values 1715 2011-07-08 13:25:40Z adriana 
;
_cod_original_sg_symbol_H-M 'P 21/c'
_cod_database_code 2014235
_cod_database_fobs_code 2014235

loop_
_symmetry_equiv_pos_as_xyz
'x, y, z'
'x, -y+1/2, z+1/2'
'-x, -y, -z'
'-x, y-1/2, -z-1/2'

loop_
_atom_site_label
_atom_site_fract_x
_atom_site_fract_y
_atom_site_fract_z
_atom_site_U_iso_or_equiv
_atom_site_adp_type
_atom_site_calc_flag
_atom_site_refinement_flags
_atom_site_occupancy
_atom_site_disorder_assembly
_atom_site_disorder_group
_atom_site_type_symbol
S1A -0.19892(6) -0.56175(8) 0.06199(19) 0.02416(16) Uani d . 1 . . S
C2A -0.0340(2) -0.3943(3) 0.06063(7) 0.0173(4) Uani d . 1 . . C
N21A 0.11091(18) -0.4589(3) 0.07144(6) 0.0198(4) Uani d . 1 . . N
H21A 0.1913 -0.3698 0.0712 0.025 Uiso calc R 1 . . H
H22A 0.1285 -0.5917 0.0790 0.025 Uiso calc R 1 . . H
N3A -0.07266(19) -0.1983(3) 0.04883(6) 0.0188(3) Uani d . 1 . . N
H3A -0.005(3) -0.097(4) 0.0543(8) 0.023(6) Uiso d . 1 . . H
C4A -0.2446(2) -0.1539(3) 0.04747(7) 0.0218(4) Uani d . 1 . . C
H41A -0.2715 -0.0441 0.0220 0.027 Uiso calc R 1 . . H
H42A -0.2781 -0.1050 0.0811 0.027 Uiso calc R 1 . . H
C5A -0.3271(2) -0.3597(3) 0.03314(8) 0.0228(4) Uani d . 1 . . C
H51A -0.3356 -0.3768 -0.0042 0.029 Uiso calc R 1 . . H
H52A -0.4356 -0.3655 0.0468 0.029 Uiso calc R 1 . . H
C1B 0.2758(2) 0.3025(3) 0.19187(7) 0.0194(4) Uani d . 1 . . C
H1B 0.2442 0.1666 0.1805 0.024 Uiso calc R 1 . . H
C2B 0.3684(2) 0.4257(3) 0.16244(7) 0.0177(4) Uani d . 1 . . C
C3B 0.4200(2) 0.6263(3) 0.17909(7) 0.0206(4) Uani d . 1 . . C
H3B 0.4866 0.7082 0.1584 0.026 Uiso calc R 1 . . H
C4B 0.3745(2) 0.7029(3) 0.22471(7) 0.0215(4) Uani d . 1 . . C
H4B 0.4095 0.8381 0.2355 0.027 Uiso calc R 1 . . H
C5B 0.2202(2) 0.6600(3) 0.30307(7) 0.0241(4) Uani d . 1 . . C
H5B 0.2536 0.7948 0.3147 0.030 Uiso calc R 1 . . H
C6B 0.1201(2) 0.5432(3) 0.33145(7) 0.0258(5) Uani d . 1 . . C
H6B 0.0818 0.5985 0.3622 0.032 Uiso calc R 1 . . H
C7B 0.0730(2) 0.3398(3) 0.31514(7) 0.0274(5) Uani d . 1 . . C
H7B 0.0042 0.2588 0.3353 0.034 Uiso calc R 1 . . H
C8B 0.1256(2) 0.2589(3) 0.27081(7) 0.0234(4) Uani d . 1 . . C
H8B 0.0945 0.1213 0.2607 0.029 Uiso calc R 1 . . H
C9B 0.2266(2) 0.3787(3) 0.23966(7) 0.0201(4) Uani d . 1 . . C
C10B 0.2751(2) 0.5823(3) 0.25623(7) 0.0199(4) Uani d . 1 . . C
O11B 0.41670(15) 0.3708(2) 0.11458(5) 0.0190(3) Uani d . 1 . . O
C12B 0.4426(2) 0.1542(3) 0.10439(8) 0.0209(4) Uani d . 1 . . C
H12B 0.4765 0.0852 0.1367 0.026 Uiso calc R 1 . . H
H13B 0.5329 0.1433 0.0813 0.026 Uiso calc R 1 . . H
C13B 0.3018(2) 0.0295(3) 0.08086(7) 0.0177(4) Uani d . 1 . . C
O14B 0.16423(15) 0.1099(2) 0.07750(5) 0.0199(3) Uani d . 1 . . O
O15B 0.34007(16) -0.15009(2) 0.06632(5) 0.0239(3) Uani d . 1 . . O

loop_
_atom_site_aniso_label
_atom_site_aniso_U_11
_atom_site_aniso_U_22
_atom_site_aniso_U_33
_atom_site_aniso_U_12
_atom_site_aniso_U_13
_atom_site_aniso_U_23
S1A 0.0187(3) 0.0224(3) 0.0313(3) 0.00326(18) -0.00004(19) -0.0037(2)
C2A 0.0178(9) 0.0186(10) 0.0157(8) 0.0009(7) 0.0024(7) 0.0017(7)
N21A 0.0162(8) 0.0173(9) 0.0259(8) -0.0007(6) -0.0005(6) -0.0011(6)
N3A 0.0152(8) 0.0182(9) 0.0229(8) -0.0009(7) -0.0005(6) 0.0009(7)
C4A 0.0170(9) 0.0251(11) 0.0231(10) -0.0058(8) -0.0003(7) 0.0008(8)
C5A 0.0165(9) 0.0267(11) 0.0253(10) -0.0024(8) 0.0003(7) 0.0004(8)
C1B 0.0177(9) 0.0178(10) 0.0225(10) 0.0003(7) -0.0019(7) -0.0003(7)
C2B 0.0149(9) 0.0197(10) 0.0185(9) -0.0031(7) -0.0014(7) 0.0001(7)
C3B 0.0183(9) 0.0208(10) 0.0226(10) 0.0012(7) -0.0001(7) -0.0036(8)
C4B 0.0213(9) 0.0187(10) 0.0241(10) 0.0010(8) -0.0026(7) 0.0015(8)
C5B 0.0213(10) 0.0300(12) 0.0207(10) -0.0030(8) -0.0047(8) 0.0022(8)
C6B 0.0224(10) 0.0369(13) 0.0179(10) -0.0050(8) -0.0019(8) 0.0009(8)
C7B 0.0214(10) 0.0394(13) 0.0213(10) 0.0020(9) -0.0005(8) -0.0064(9)
C8B 0.0218(10) 0.0263(11) 0.0218(10) 0.0042(8) -0.0034(7) -0.0044(8)
C9B 0.0150(9) 0.0241(10) 0.0208(9) -0.0002(7) -0.0040(7) -0.0028(8)
C10B 0.0163(9) 0.0216(10) 0.0214(9) -0.0031(7) -0.0039(7) -0.0008(8)
O11B 0.0194(7) 0.0172(7) 0.0206(7) -0.0004(5) 0.0032(5) 0.0014(5)
C12B 0.0163(9) 0.0188(10) 0.0277(10) -0.0017(7) 0.0019(7) 0.0023(8)
C13B 0.0175(9) 0.0190(10) 0.0167(9) -0.0012(7) 0.0042(7) -0.0029(7)
O14B 0.0152(6) 0.0200(7) 0.0245(7) -0.0006(5) 0.0001(5) 0.0008(5)
O15B 0.0221(7) 0.0189(8) 0.0309(8) -0.0016(5) 0.0018(6) 0.0038(6)

loop_
_atom_type_symbol
_atom_type_description
_atom_type_scat_dispersion_real
_atom_type_scat_dispersion_imag
_atom_type_scat_source
C C 0.0033 0.0016 'International Tables Vol C Tables 4.2.6.8 and 6.1.1.4'
H H 0.0000 0.0000 'International Tables Vol C Tables 4.2.6.8 and 6.1.1.4'
N N 0.0061 0.0033 'International Tables Vol C Tables 4.2.6.8 and 6.1.1.4'
O O 0.0106 0.0060 'International Tables Vol C Tables 4.2.6.8 and 6.1.1.4'
S S 0.1246 0.1234 'International Tables Vol C Tables 4.2.6.8 and 6.1.1.4'

loop_
_geom_angle_atom_site_label_1
_geom_angle_atom_site_label_2
_geom_angle_atom_site_label_3
_geom_angle
C2A S1A C5A 90.73(9)
N21A C2A N3A 124.53(17)
N21A C2A S1A 122.19(15)
N3A C2A S1A 113.27(14)
C2A N21A H21A 120.0
C2A N21A H22A 120.0
H21A N21A H22A 120.0
C2A N3A C4A 114.77(16)
C2A N3A H3A 120.5(15)
C4A N3A H3A 120.0(15)
N3A C4A C5A 105.96(15)
N3A C4A H41A 110.5
C5A C4A H41A 110.5
N3A C4A H42A 110.5
C5A C4A H42A 110.5
H41A C4A H42A 108.7
C4A C5A S1A 104.53(12)
C4A C5A H51A 110.8
S1A C5A H51A 110.8
C4A C5A H52A 110.8
S1A C5A H52A 110.8
H51A C5A H52A 108.9
C2B C1B C9B 119.71(18)
C2B C1B H1B 120.1
C9B C1B H1B 120.1
C1B C2B O11B 124.35(17)
C1B C2B C3B 121.10(17)
O11B C2B C3B 114.53(16)
C4B C3B C2B 120.32(18)
C4B C3B H3B 119.8
C2B C3B H3B 119.8
C3B C4B C10B 120.65(18)
C3B C4B H4B 119.7
C10B C4B H4B 119.7
C6B C5B C10B 120.7(2)
C6B C5B H5B 119.6
C10B C5B H5B 119.6
C5B C6B C7B 120.13(19)
C5B C6B H6B 119.9
C7B C6B H6B 119.9
C8B C7B C6B 120.66(19)
C8B C7B H7B 119.7
C6B C7B H7B 119.7
C7B C8B C9B 120.64(19)
C7B C8B H8B 119.7
C9B C8B H8B 119.7
C8B C9B C10B 118.74(18)
C8B C9B C1B 121.69(18)
C10B C9B C1B 119.54(17)
C5B C10B C9B 119.08(18)
C5B C10B C4B 122.26(18)
C9B C10B C4B 118.65(17)
C2B O11B C12B 117.93(14)
O11B C12B C13B 117.32(15)
O11B C12B H12B 108.0
C13B C12B H12B 108.0
O11B C12B H13B 108.0
C13B C12B H13B 108.0
H12B C12B H13B 107.2
O15B C13B O14B 126.43(17)
O15B C13B C12B 113.33(15)
O14B C13B C12B 120.24(16)

loop_
_geom_bond_atom_site_label_1
_geom_bond_atom_site_label_2
_geom_bond_site_symmetry_2
_geom_bond_distance
_geom_bond_publ_flag
S1A C2A . 1.7455(19) ?
S1A C5A . 1.823(2) ?
C2A N21A . 1.302(2) ?
C2A N3A . 1.324(2) ?
N21A H21A . 0.88 ?
N21A H22A . 0.88 ?
N3A C4A . 1.465(2) ?
N3A H3A . 0.87(2) ?
C4A C5A . 1.523(3) ?
C4A H41A . 0.99 ?
C4A H42A . 0.99 ?
C5A H51A . 0.99 ?
C5A H52A . 0.99 ?
C1B C2B . 1.365(3) ?
C1B C9B . 1.425(3) ?
C1B H1B . 0.95 ?
C2B O11B . 1.384(2) ?
C2B C3B . 1.413(3) ?
C3B C4B . 1.365(3) ?
C3B H3B . 0.95 ?
C4B C10B . 1.423(3) ?
C4B H4B . 0.95 ?
C5B C6B . 1.365(3) ?
C5B C10B . 1.422(3) ?
C5B H5B . 0.95 ?
C6B C7B . 1.417(3) ?
C6B H6B . 0.95 ?
C7B C8B . 1.365(3) ?
C7B H7B . 0.95 ?
C8B C9B . 1.422(3) ?
C8B H8B . 0.95 ?
C9B C10B . 1.423(3) ?
O11B C12B . 1.424(2) ?
C12B C13B . 1.532(3) ?
C12B H12B . 0.99 ?
C12B H13B . 0.99 ?
C13B O15B . 1.252(2) ?
C13B O14B . 1.260(2) ?

loop_
_geom_hbond_atom_site_label_D
_geom_hbond_atom_site_label_H
_geom_hbond_atom_site_label_A
_geom_hbond_site_symmetry_A
_geom_hbond_distance_DH
_geom_hbond_distance_HA
_geom_hbond_distance_DA
_geom_hbond_angle_DHA
_geom_hbond_publ_flag
N21A H21A O15B . 0.88 1.88 2.754(2) 171 yes
N21A H22A O14B 1_545 0.88 1.93 2.787(2) 166 yes
N21A H22A O11B 1_545 0.88 2.56 2.965(2) 109 yes
N3A H3A O14B . 0.87(2) 2.01(2) 2.871(2) 170(2) yes

loop_
_geom_torsion_atom_site_label_1
_geom_torsion_atom_site_label_2
_geom_torsion_atom_site_label_3
_geom_torsion_atom_site_label_4
_geom_torsion
C5A S1A C2A N21A -171.09(16)
C5A S1A C2A N3A 10.36(15)
N21A C2A N3A C4A -169.07(17)
S1A C2A N3A C4A 9.4(2)
C2A N3A C4A C5A -28.8(2)
N3A C4A C5A S1A 33.38(17)
C2A S1A C5A C4A -25.22(14)
C9B C1B C2B O11B -177.00(16)
C9B C1B C2B C3B 1.5(3)
C1B C2B C3B C4B -1.5(3)
O11B C2B C3B C4B 177.12(16)
C2B C3B C4B C10B 0.2(3)
C10B C5B C6B C7B 1.8(3)
C5B C6B C7B C8B -0.6(3)
C6B C7B C8B C9B -1.1(3)
C7B C8B C9B C10B 1.6(3)
C7B C8B C9B C1B -176.41(17)
C2B C1B C9B C8B 177.84(17)
C2B C1B C9B C10B -0.2(3)
C6B C5B C10B C9B -1.2(3)
C6B C5B C10B C4B 177.48(17)
C8B C9B C10B C5B -0.5(3)
C1B C9B C10B C5B 177.55(16)
C8B C9B C10B C4B -179.21(17)
C1B C9B C10B C4B -1.1(3)
C3B C4B C10B C5B -177.51(17)
C3B C4B C10B C9B 1.1(3)
C1B C2B O11B C12B -31.7(2)
C3B C2B O11B C12B 149.67(16)
C2B O11B C12B C13B 92.8(2)
O11B C12B C13B O15B 170.22(16)
O11B C12B C13B O14B -9.5(3)

loop_
_cod_related_entry_id
_cod_related_entry_database
_cod_related_entry_code
1 ChemSpider 30652400
